data_4113312
loop_
_publ_author_name
'Osamu Ohmori'
'Masaki Kawano'
'Makoto Fujita'

_publ_section_title
;
 Crystal-to-Crystal Guest Exchange of Large Organic Molecules within a 3D
 Coordination Network
;
_journal_name_full 'Journal of the American Chemical Society'
_journal_page_first 16292
_journal_page_last 16293
_journal_paper_doi 10.1021/ja046478a
_journal_volume 126
_journal_year 2004
_chemical_formula_sum 'C71 H36 I6 N13.5 O3 Zn3'
_chemical_formula_weight 2083.64
_chemical_name_systematic
; 
 ? 
;
_space_group_IT_number 15
_symmetry_cell_setting monoclinic
_symmetry_space_group_name_Hall '-C 2yc'
_symmetry_space_group_name_H-M 'C 1 2/c 1'
_atom_sites_solution_hydrogens geom
_atom_sites_solution_primary direct
_atom_sites_solution_secondary difmap
_audit_creation_method SHELXL-97
_cell_angle_alpha 90.00
_cell_angle_beta 101.1170(10)
_cell_angle_gamma 90.00
_cell_formula_units_Z 8
_cell_length_a 34.1126(11)
_cell_length_b 15.1010(5)
_cell_length_c 30.2397(10)
_cell_measurement_reflns_used 9124
_cell_measurement_temperature 78(2)
_cell_measurement_theta_max 30
_cell_measurement_theta_min 2
_cell_volume 15285.2(9)
_computing_cell_refinement 'Bruker SMART'
_computing_data_collection 'Bruker SMART'
_computing_data_reduction 'Bruker SHELXTL'
_computing_molecular_graphics 'Bruker XSHELL'
_computing_publication_material 'Bruker SHELXTL'
_computing_structure_refinement 'SHELXL-97 (Sheldrick, 1997)'
_computing_structure_solution 'SHELXS-97 (Sheldrick, 1990)'
_diffrn_ambient_temperature 78(2)
_diffrn_measured_fraction_theta_full 0.998
_diffrn_measured_fraction_theta_max 0.998
_diffrn_measurement_device_type 'Bruker SMART CCD area detector system'
_diffrn_measurement_method omega_scan
_diffrn_radiation_monochromator graphite
_diffrn_radiation_source 'fine-focus sealed tube'
_diffrn_radiation_type MoK\a
_diffrn_radiation_wavelength 0.71073
_diffrn_reflns_av_R_equivalents 0.0476
_diffrn_reflns_av_sigmaI/netI 0.0328
_diffrn_reflns_limit_h_max 47
_diffrn_reflns_limit_h_min -47
_diffrn_reflns_limit_k_max 21
_diffrn_reflns_limit_k_min -20
_diffrn_reflns_limit_l_max 39
_diffrn_reflns_limit_l_min -42
_diffrn_reflns_number 150222
_diffrn_reflns_theta_full 30.00
_diffrn_reflns_theta_max 30.00
_diffrn_reflns_theta_min 1.48
_diffrn_standards_decay_% none
_exptl_absorpt_coefficient_mu 3.410
_exptl_absorpt_correction_T_max 0.6850
_exptl_absorpt_correction_T_min 0.3732
_exptl_absorpt_correction_type analytical
_exptl_absorpt_process_details SADABS
_exptl_crystal_colour 'deep red'
_exptl_crystal_density_diffrn 1.811
_exptl_crystal_description block
_exptl_crystal_F_000 7908
_exptl_crystal_size_max 0.36
_exptl_crystal_size_mid 0.28
_exptl_crystal_size_min 0.12
_refine_diff_density_max 5.662
_refine_diff_density_min -2.818
_refine_diff_density_rms 0.212
_refine_ls_extinction_method none
_refine_ls_goodness_of_fit_ref 1.014
_refine_ls_hydrogen_treatment constr
_refine_ls_matrix_type full
_refine_ls_number_parameters 814
_refine_ls_number_reflns 22249
_refine_ls_number_restraints 371
_refine_ls_restrained_S_all 1.007
_refine_ls_R_factor_all 0.1613
_refine_ls_R_factor_gt 0.1075
_refine_ls_shift/su_max 0.019
_refine_ls_shift/su_mean 0.001
_refine_ls_structure_factor_coef Fsqd
_refine_ls_weighting_details 'calc w=1/[\s^2^(Fo^2^)+(0.1578P)^2^+354.4787P] where P=(Fo^2^+2Fc^2^)/3'
_refine_ls_weighting_scheme calc
_refine_ls_wR_factor_gt 0.2964
_refine_ls_wR_factor_ref 0.3423
_reflns_number_gt 12982
_reflns_number_total 22249
_reflns_threshold_expression >2sigma(I)
_cod_data_source_file ja046478asi20040614_095526_3.cif
_cod_data_source_block perylene_4c
_cod_original_formula_sum 'C71 H36 I6 N13.50 O3 Zn3'
_cod_database_code 4113312

loop_
_symmetry_equiv_pos_as_xyz
'x, y, z'
'-x, y, -z+1/2'
'x+1/2, y+1/2, z'
'-x+1/2, y+1/2, -z+1/2'
'-x, -y, -z'
'x, -y, z-1/2'
'-x+1/2, -y+1/2, -z'
'x+1/2, -y+1/2, z-1/2'

loop_
_atom_site_label
_atom_site_type_symbol
_atom_site_fract_x
_atom_site_fract_y
_atom_site_fract_z
_atom_site_U_iso_or_equiv
_atom_site_adp_type
_atom_site_occupancy
_atom_site_symmetry_multiplicity
_atom_site_calc_flag
_atom_site_refinement_flags
_atom_site_disorder_assembly
_atom_site_disorder_group
C1 C 0.4723(3) 0.5326(5) 0.9461(3) 0.042(2) Uani 1 1 d . . .
H1 H 0.4900 0.5192 0.9263 0.051 Uiso 1 1 calc R . .
C2 C 0.4785(3) 0.6089(5) 0.9713(3) 0.046(2) Uani 1 1 d . . .
H2 H 0.4997 0.6483 0.9689 0.055 Uiso 1 1 calc R . .
C3 C 0.4522(3) 0.6264(5) 1.0008(3) 0.0407(19) Uani 1 1 d . . .
C4 C 0.4230(3) 0.5666(7) 1.0050(4) 0.053(2) Uani 1 1 d . . .
H4 H 0.4061 0.5758 1.0261 0.064 Uiso 1 1 calc R . .
C5 C 0.4188(3) 0.4922(6) 0.9776(4) 0.059(3) Uani 1 1 d . . .
H5 H 0.3982 0.4512 0.9800 0.071 Uiso 1 1 calc R . .
C6 C 0.4559(3) 0.7098(6) 1.0284(3) 0.046(2) Uani 1 1 d . . .
C7 C 0.4871(3) 0.8380(6) 1.0504(3) 0.048(2) Uani 1 1 d . . .
C8 C 0.4353(3) 0.7925(7) 1.0812(3) 0.051(2) Uani 1 1 d . . .
C9 C 0.5184(3) 0.9042(6) 1.0472(4) 0.053(3) Uani 1 1 d . . .
C10 C 0.5298(4) 0.9627(11) 1.0836(6) 0.092(5) Uani 1 1 d . . .
H10 H 0.5165 0.9637 1.1084 0.110 Uiso 1 1 calc R . .
C11 C 0.4086(4) 0.8078(7) 1.1131(4) 0.058(3) Uani 1 1 d . . .
C12 C 0.3713(4) 0.7647(7) 1.1064(5) 0.064(3) Uani 1 1 d . . .
H12 H 0.3638 0.7241 1.0823 0.077 Uiso 1 1 calc R . .
C13 C 0.3454(5) 0.7831(8) 1.1361(5) 0.078(4) Uani 1 1 d . . .
H13 H 0.3198 0.7561 1.1313 0.094 Uiso 1 1 calc R . .
C14 C 0.4174(5) 0.8634(11) 1.1485(5) 0.082(4) Uani 1 1 d . . .
H14 H 0.4422 0.8941 1.1538 0.098 Uiso 1 1 calc R . .
C15 C 0.3513(4) 0.4167(6) 0.8314(4) 0.060(3) Uani 1 1 d . . .
H15 H 0.3450 0.3574 0.8379 0.073 Uiso 1 1 calc R . .
C16 C 0.3264(3) 0.4598(6) 0.7974(4) 0.054(3) Uani 1 1 d . . .
H16 H 0.3038 0.4306 0.7803 0.065 Uiso 1 1 calc R . .
C17 C 0.3349(3) 0.5487(5) 0.7882(3) 0.042(2) Uani 1 1 d . . .
C18 C 0.3675(4) 0.5868(6) 0.8151(4) 0.068(4) Uani 1 1 d . . .
H18 H 0.3740 0.6469 0.8108 0.082 Uiso 1 1 calc R . .
C19 C 0.3907(4) 0.5375(7) 0.8485(4) 0.072(4) Uani 1 1 d . . .
H19 H 0.4127 0.5659 0.8672 0.086 Uiso 1 1 calc R . .
C20 C 0.3100(3) 0.5990(5) 0.7519(3) 0.043(2) Uani 1 1 d . . .
C21 C 0.2577(3) 0.6062(5) 0.6935(3) 0.045(2) Uani 1 1 d . . .
C22 C 0.2937(3) 0.7292(5) 0.7160(3) 0.0415(19) Uani 1 1 d . . .
C23 C 0.2261(3) 0.5586(6) 0.6621(4) 0.057(3) Uani 1 1 d . . .
C24 C 0.2193(3) 0.4701(6) 0.6680(4) 0.067(4) Uani 1 1 d . . .
H24 H 0.2341 0.4388 0.6930 0.081 Uiso 1 1 calc R . .
C25 C 0.1905(3) 0.4277(7) 0.6369(5) 0.076(4) Uani 1 1 d . . .
H25 H 0.1861 0.3664 0.6410 0.091 Uiso 1 1 calc R . .
C26 C 0.1751(4) 0.5554(7) 0.5960(4) 0.072(4) Uani 1 1 d . . .
H26 H 0.1598 0.5852 0.5708 0.086 Uiso 1 1 calc R . .
C27 C 0.2030(3) 0.6022(6) 0.6253(4) 0.067(4) Uani 1 1 d . . .
H27 H 0.2067 0.6637 0.6208 0.080 Uiso 1 1 calc R . .
C28 C 0.3004(3) 0.8257(5) 0.7138(3) 0.045(2) Uani 1 1 d . . .
C29 C 0.2743(4) 0.8802(7) 0.6852(5) 0.070(4) Uani 1 1 d . . .
H29 H 0.2520 0.8554 0.6654 0.084 Uiso 1 1 calc R . .
C30 C 0.2806(4) 0.9706(7) 0.6856(5) 0.073(4) Uani 1 1 d . . .
H30 H 0.2636 1.0068 0.6643 0.088 Uiso 1 1 calc R . .
C31 C 0.3354(4) 0.9557(7) 0.7429(4) 0.067(3) Uani 1 1 d . . .
H31 H 0.3571 0.9822 0.7629 0.080 Uiso 1 1 calc R . .
C32 C 0.3318(3) 0.8655(6) 0.7439(4) 0.055(3) Uani 1 1 d . . .
H32 H 0.3500 0.8309 0.7645 0.066 Uiso 1 1 calc R . .
C33 C 0.0686(3) 0.5346(7) 0.5114(4) 0.063(3) Uani 1 1 d . . .
H33 H 0.0812 0.5332 0.4860 0.076 Uiso 1 1 calc R . .
C34 C 0.0375(3) 0.5945(6) 0.5129(4) 0.057(3) Uani 1 1 d . . .
H34 H 0.0299 0.6352 0.4888 0.068 Uiso 1 1 calc R . .
C35 C 0.0616(5) 0.4810(12) 0.5815(7) 0.096(5) Uani 1 1 d . . .
H35 H 0.0705 0.4421 0.6061 0.115 Uiso 1 1 calc R . .
C36 C 0.3910(5) 1.1234(12) 0.6775(6) 0.090(5) Uani 1 1 d . . .
H36 H 0.3983 1.0852 0.7027 0.108 Uiso 1 1 calc R . .
C1G C 0.3388(10) 0.4099(16) 1.1428(9) 0.195(8) Uani 1 1 d DU . .
C2G C 0.3121(10) 0.4850(17) 1.1261(10) 0.231(10) Uani 1 1 d DU . .
H2G H 0.2901 0.4749 1.1021 0.277 Uiso 1 1 calc R . .
C3G C 0.3173(11) 0.5603(18) 1.1422(12) 0.243(12) Uani 1 1 d DU . .
H3G H 0.3002 0.6074 1.1298 0.291 Uiso 1 1 calc R . .
C4G C 0.3532(12) 0.5778(16) 1.1841(12) 0.208(10) Uani 1 1 d DU . .
H4G H 0.3572 0.6331 1.1992 0.249 Uiso 1 1 calc R . .
C5G C 0.3756(11) 0.5129(17) 1.1952(11) 0.197(8) Uani 1 1 d DU . .
C6G C 0.3737(11) 0.4316(17) 1.1820(10) 0.194(7) Uani 1 1 d DU . .
C7G C 0.4010(11) 0.3497(17) 1.1987(11) 0.195(7) Uani 1 1 d DU . .
C8G C 0.4335(13) 0.375(3) 1.2369(13) 0.250(11) Uani 1 1 d DU . .
H8G H 0.4519 0.3343 1.2537 0.300 Uiso 1 1 calc R . .
C9G C 0.4327(13) 0.473(3) 1.2449(12) 0.238(11) Uani 1 1 d DU . .
H9G H 0.4557 0.4911 1.2661 0.285 Uiso 1 1 calc R . .
C10G C 0.4061(13) 0.553(3) 1.2291(12) 0.228(10) Uani 1 1 d DU . .
H10G H 0.4088 0.6133 1.2388 0.273 Uiso 1 1 calc R . .
C11G C 0.3300(11) 0.3207(15) 1.1226(10) 0.198(8) Uani 1 1 d DU . .
C12G C 0.2978(11) 0.2961(18) 1.0837(11) 0.215(9) Uani 1 1 d DU . .
H12G H 0.2804 0.3421 1.0707 0.258 Uiso 1 1 calc R . .
C13G C 0.2918(12) 0.223(2) 1.0670(12) 0.226(10) Uani 1 1 d DU . .
H13G H 0.2702 0.2109 1.0428 0.271 Uiso 1 1 calc R . .
C14G C 0.3230(12) 0.1465(19) 1.0888(13) 0.234(11) Uani 1 1 d DU . .
H14G H 0.3210 0.0873 1.0780 0.281 Uiso 1 1 calc R . .
C15G C 0.3503(12) 0.1703(17) 1.1209(11) 0.205(8) Uani 1 1 d DU . .
C16G C 0.3600(11) 0.2467(16) 1.1395(10) 0.196(7) Uani 1 1 d DU . .
C17G C 0.3927(11) 0.2726(18) 1.1811(11) 0.204(8) Uani 1 1 d DU . .
C18G C 0.4200(13) 0.198(2) 1.1963(14) 0.248(11) Uani 1 1 d DU . .
H18G H 0.4434 0.2013 1.2191 0.297 Uiso 1 1 calc R . .
C19G C 0.4052(13) 0.115(2) 1.1704(15) 0.264(13) Uani 1 1 d DU . .
H19G H 0.4192 0.0640 1.1834 0.317 Uiso 1 1 calc R . .
C20G C 0.3739(14) 0.091(2) 1.1288(15) 0.271(13) Uani 1 1 d DU . .
H20G H 0.3708 0.0370 1.1123 0.325 Uiso 1 1 calc R . .
I1 I 0.48095(3) 0.34818(6) 0.85877(3) 0.0788(3) Uani 1 1 d . . .
I2 I 0.38571(3) 0.26382(4) 0.93686(3) 0.0765(3) Uani 1 1 d . . .
I3 I 0.36454(6) 1.17659(9) 0.79491(5) 0.1393(7) Uani 1 1 d . . .
I4 I 0.25566(5) 1.22476(7) 0.68777(6) 0.1372(7) Uani 1 1 d . . .
I5 I 0.11432(4) 0.25393(5) 0.58646(5) 0.1306(7) Uani 1 1 d . . .
I6 I 0.15885(4) 0.41999(10) 0.48207(5) 0.1211(6) Uani 1 1 d . . .
N1 N 0.4421(2) 0.4756(5) 0.9482(3) 0.049(2) Uani 1 1 d . . .
N2 N 0.4843(3) 0.7677(5) 1.0233(3) 0.049(2) Uani 1 1 d . . .
N3 N 0.4639(3) 0.8527(6) 1.0799(3) 0.055(2) Uani 1 1 d . . .
N4 N 0.4304(3) 0.7204(5) 1.0563(3) 0.0483(19) Uani 1 1 d . . .
N5 N 0.3843(3) 0.4534(5) 0.8562(3) 0.055(2) Uani 1 1 d . . .
N6 N 0.3186(2) 0.6848(4) 0.7476(3) 0.0416(17) Uani 1 1 d . . .
N7 N 0.2631(2) 0.6934(5) 0.6876(3) 0.048(2) Uani 1 1 d . . .
N8 N 0.2793(2) 0.5577(4) 0.7267(3) 0.0454(19) Uani 1 1 d . . .
N9 N 0.1686(3) 0.4682(5) 0.6016(4) 0.069(3) Uani 1 1 d . . .
N10 N 0.3105(3) 1.0090(5) 0.7156(4) 0.061(2) Uani 1 1 d . . .
N11 N 0.3560(5) 1.1628(7) 0.6707(4) 0.082(4) Uani 1 1 d . . .
N12 N 0.0802(3) 0.4793(6) 0.5461(4) 0.070(3) Uani 1 1 d . . .
Zn1 Zn 0.13030(5) 0.39937(8) 0.55200(6) 0.0835(6) Uani 1 1 d . . .
Zn2 Zn 0.42456(4) 0.37721(7) 0.90052(4) 0.0555(4) Uani 1 1 d . . .
Zn3 Zn 0.32027(7) 1.14395(9) 0.71808(7) 0.0899(6) Uani 1 1 d . . .
C11S C 0.294(2) 0.640(3) 0.9432(17) 0.16(2) Uiso 0.44(2) 1 d PD A 1
C12S C 0.3009(19) 0.623(4) 0.9932(17) 0.14(2) Uiso 0.44(2) 1 d PD A 1
C13S C 0.283(2) 0.536(4) 1.005(2) 0.23(3) Uiso 0.44(2) 1 d PD A 1
C14S C 0.298(2) 0.459(4) 0.9816(18) 0.19(2) Uiso 0.44(2) 1 d PD A 1
C15S C 0.2963(16) 0.470(3) 0.9317(17) 0.121(16) Uiso 0.44(2) 1 d PD A 1
C16S C 0.3067(13) 0.561(2) 0.9187(13) 0.101(13) Uiso 0.44(2) 1 d PD A 1
C11T C 0.2550(15) 0.588(3) 0.9294(16) 0.17(2) Uiso 0.56(2) 1 d PD A 2
C12T C 0.2608(12) 0.669(3) 0.9587(13) 0.130(14) Uiso 0.56(2) 1 d PD A 2
C13T C 0.2784(14) 0.653(3) 1.0077(13) 0.149(17) Uiso 0.56(2) 1 d PD A 2
C14T C 0.3154(17) 0.597(4) 1.013(2) 0.23(3) Uiso 0.56(2) 1 d PD A 2
C15T C 0.3117(18) 0.513(4) 0.9856(19) 0.19(2) Uiso 0.56(2) 1 d PD A 2
C16T C 0.2914(17) 0.529(4) 0.9373(19) 0.19(2) Uiso 0.56(2) 1 d PD A 2
C21N C 0.5000 1.179(4) 0.7500 0.194(19) Uiso 1 2 d S . 3
C22N C 0.5260(9) 1.128(2) 0.7246(11) 0.168(11) Uiso 1 1 d D B 3
C23N C 0.5215(8) 1.043(2) 0.7276(10) 0.156(10) Uiso 1 1 d D B 3
C24N C 0.5000 0.995(3) 0.7500 0.170(16) Uiso 1 2 d SD . 3
N2N N 0.5534(9) 0.990(2) 0.7145(13) 0.36(3) Uiso 0.50 1 d PD B 3
O21N O 0.5741(17) 1.021(4) 0.691(2) 0.36(3) Uiso 0.50 1 d PD B 3
O22N O 0.5566(19) 0.913(2) 0.727(3) 0.36(3) Uiso 0.50 1 d PD B 3
C11N C 0.4542(10) 0.7417(19) 0.6066(10) 0.116(9) Uiso 0.50 1 d PGD C 4
C12N C 0.4797(10) 0.684(2) 0.6342(13) 0.28(3) Uiso 0.50 1 d PGD C 4
C13N C 0.4712(12) 0.594(2) 0.6336(15) 0.177(17) Uiso 0.50 1 d PGD C 4
C14N C 0.4372(11) 0.5615(19) 0.6054(13) 0.116(9) Uiso 0.50 1 d PGD C 4
C15N C 0.4117(10) 0.619(2) 0.5778(12) 0.139(12) Uiso 0.50 1 d PGD C 4
C16N C 0.4202(10) 0.709(2) 0.5784(12) 0.26(3) Uiso 0.50 1 d PGD C 4
N1N N 0.4631(16) 0.837(2) 0.608(2) 0.49(7) Uiso 0.50 1 d PD C 4
O11N O 0.4939(16) 0.861(3) 0.633(2) 0.30(2) Uiso 0.50 1 d PD C 4
O12N O 0.438(2) 0.886(3) 0.584(3) 0.46(5) Uiso 0.50 1 d PD C 4
C11O C 0.4912(11) 0.739(3) 0.6352(13) 0.21(2) Uiso 0.50 1 d PD D 5
C12O C 0.4854(15) 0.648(3) 0.6397(17) 0.28(3) Uiso 0.50 1 d PD D 5
C13O C 0.4531(17) 0.607(3) 0.612(2) 0.177(17) Uiso 0.50 1 d PD D 5
C14O C 0.4281(16) 0.657(3) 0.5788(19) 0.21(2) Uiso 0.50 1 d PD D 5
C15O C 0.4319(13) 0.748(3) 0.5773(15) 0.139(12) Uiso 0.50 1 d PD D 5
C16O C 0.4656(16) 0.788(3) 0.6029(19) 0.26(3) Uiso 0.50 1 d PD D 5
N1O N 0.5256(15) 0.782(4) 0.6635(19) 0.49(7) Uiso 0.50 1 d PD D 5
O11O O 0.5461(16) 0.735(4) 0.6925(19) 0.30(2) Uiso 0.50 1 d PD D 5
O12O O 0.528(3) 0.864(4) 0.660(3) 0.46(5) Uiso 0.50 1 d PD D 5

loop_
_atom_site_aniso_label
_atom_site_aniso_U_11
_atom_site_aniso_U_22
_atom_site_aniso_U_33
_atom_site_aniso_U_23
_atom_site_aniso_U_13
_atom_site_aniso_U_12
C1 0.051(5) 0.030(4) 0.037(4) 0.000(3) -0.013(4) 0.007(3)
C2 0.054(5) 0.028(4) 0.045(5) -0.001(3) -0.017(4) -0.002(3)
C3 0.045(5) 0.028(3) 0.043(5) 0.002(3) -0.006(4) 0.008(3)
C4 0.055(6) 0.041(5) 0.062(6) -0.007(4) 0.006(5) -0.004(4)
C5 0.059(6) 0.033(4) 0.079(8) -0.002(5) -0.002(6) -0.003(4)
C6 0.050(5) 0.031(4) 0.046(5) -0.005(3) -0.017(4) 0.007(3)
C7 0.050(5) 0.035(4) 0.046(5) -0.004(4) -0.020(4) 0.002(4)
C8 0.057(6) 0.044(5) 0.044(5) -0.001(4) -0.011(4) 0.008(4)
C9 0.053(5) 0.033(4) 0.062(6) -0.002(4) -0.021(5) 0.002(4)
C10 0.075(8) 0.099(11) 0.094(10) -0.053(9) -0.001(7) -0.027(8)
C11 0.071(7) 0.043(5) 0.053(6) -0.006(4) -0.005(5) 0.019(5)
C12 0.075(8) 0.040(5) 0.078(8) 0.002(5) 0.019(6) 0.003(5)
C13 0.106(11) 0.040(5) 0.094(10) -0.004(6) 0.030(9) 0.005(6)
C14 0.082(9) 0.090(10) 0.068(8) -0.035(7) -0.001(7) 0.008(7)
C15 0.075(7) 0.028(4) 0.063(6) 0.002(4) -0.025(5) 0.000(4)
C16 0.061(6) 0.029(4) 0.060(6) 0.003(4) -0.022(5) -0.002(4)
C17 0.046(5) 0.024(3) 0.046(5) 0.000(3) -0.016(4) 0.005(3)
C18 0.078(7) 0.031(4) 0.075(7) 0.009(4) -0.038(6) -0.004(4)
C19 0.078(7) 0.034(4) 0.079(8) 0.007(5) -0.047(6) -0.010(5)
C20 0.045(4) 0.025(3) 0.050(5) 0.001(3) -0.014(4) 0.010(3)
C21 0.043(4) 0.026(3) 0.057(5) 0.002(3) -0.012(4) 0.006(3)
C22 0.052(5) 0.020(3) 0.047(5) -0.002(3) -0.002(4) 0.004(3)
C23 0.057(5) 0.025(4) 0.070(6) -0.003(4) -0.033(5) 0.009(4)
C24 0.064(6) 0.030(4) 0.084(8) 0.011(4) -0.045(6) -0.007(4)
C25 0.062(6) 0.031(4) 0.108(10) -0.006(5) -0.051(7) 0.002(4)
C26 0.069(7) 0.034(4) 0.088(8) -0.002(5) -0.046(6) 0.008(4)
C27 0.071(7) 0.028(4) 0.079(7) 0.007(4) -0.043(6) 0.000(4)
C28 0.050(5) 0.022(3) 0.060(6) 0.002(3) 0.004(4) 0.001(3)
C29 0.077(7) 0.031(4) 0.087(8) 0.011(5) -0.023(6) -0.005(5)
C30 0.078(8) 0.031(5) 0.101(10) 0.015(5) -0.007(7) 0.011(5)
C31 0.085(8) 0.037(5) 0.070(7) -0.003(5) -0.004(6) -0.017(5)
C32 0.068(7) 0.027(4) 0.065(6) 0.002(4) 0.003(5) -0.005(4)
C33 0.062(6) 0.037(5) 0.076(7) -0.008(5) -0.023(5) 0.000(4)
C34 0.062(6) 0.030(4) 0.064(7) -0.002(4) -0.023(5) 0.004(4)
C35 0.076(9) 0.094(11) 0.111(13) 0.046(10) 0.001(9) 0.036(8)
C36 0.097(11) 0.085(11) 0.094(11) 0.022(9) 0.031(9) -0.007(9)
C1G 0.34(2) 0.095(9) 0.193(18) -0.023(11) 0.148(13) -0.044(11)
C2G 0.38(3) 0.083(10) 0.26(2) 0.008(14) 0.123(18) -0.047(13)
C3G 0.38(3) 0.087(10) 0.28(3) 0.008(16) 0.098(19) -0.049(16)
C4G 0.35(3) 0.089(10) 0.22(2) 0.022(14) 0.140(17) -0.060(13)
C5G 0.31(2) 0.100(10) 0.21(2) -0.016(12) 0.136(15) -0.070(12)
C6G 0.32(2) 0.114(10) 0.191(17) -0.033(11) 0.163(13) -0.043(12)
C7G 0.32(2) 0.129(11) 0.185(17) -0.020(12) 0.162(13) -0.039(12)
C8G 0.35(3) 0.22(2) 0.21(2) -0.025(19) 0.126(16) -0.05(2)
C9G 0.32(3) 0.22(2) 0.19(2) -0.05(2) 0.109(18) -0.08(2)
C10G 0.33(3) 0.206(19) 0.18(2) -0.053(18) 0.137(17) -0.079(18)
C11G 0.34(2) 0.089(9) 0.201(18) -0.018(11) 0.159(13) -0.050(11)
C12G 0.35(3) 0.102(12) 0.23(2) -0.046(13) 0.149(15) -0.047(14)
C13G 0.35(3) 0.114(15) 0.25(2) -0.059(15) 0.157(17) -0.043(15)
C14G 0.38(3) 0.094(13) 0.26(3) -0.033(15) 0.159(18) -0.046(14)
C15G 0.36(3) 0.095(10) 0.21(2) -0.017(12) 0.190(15) -0.041(12)
C16G 0.34(2) 0.093(9) 0.202(17) -0.001(10) 0.175(13) -0.052(11)
C17G 0.33(2) 0.111(10) 0.220(19) -0.010(12) 0.171(14) -0.034(13)
C18G 0.35(3) 0.137(15) 0.30(3) -0.019(19) 0.153(18) -0.008(17)
C19G 0.37(3) 0.133(14) 0.32(3) -0.04(2) 0.15(2) 0.00(2)
C20G 0.41(3) 0.141(15) 0.30(3) -0.049(19) 0.15(2) 0.014(18)
I1 0.0950(6) 0.0723(5) 0.0563(4) -0.0063(4) -0.0177(4) 0.0389(5)
I2 0.0903(6) 0.0293(3) 0.0896(6) 0.0084(3) -0.0331(5) -0.0110(3)
I3 0.2335(18) 0.0835(8) 0.1138(10) -0.0515(7) 0.0662(11) -0.0870(10)
I4 0.1785(13) 0.0479(5) 0.2215(17) 0.0607(7) 0.1292(13) 0.0478(7)
I5 0.1269(9) 0.0356(4) 0.1782(12) 0.0046(5) -0.0979(9) -0.0149(4)
I6 0.1076(9) 0.1236(10) 0.1119(9) -0.0558(8) -0.0293(7) 0.0392(8)
N1 0.052(4) 0.031(3) 0.052(5) 0.000(3) -0.023(4) 0.000(3)
N2 0.056(4) 0.029(3) 0.050(4) 0.000(3) -0.017(4) 0.011(3)
N3 0.057(5) 0.043(4) 0.055(5) -0.010(4) -0.016(4) 0.012(4)
N4 0.055(5) 0.038(4) 0.045(4) -0.007(3) -0.008(4) 0.008(3)
N5 0.063(5) 0.028(3) 0.059(5) 0.000(3) -0.028(4) 0.008(3)
N6 0.042(4) 0.022(3) 0.055(4) -0.005(3) -0.004(3) 0.001(3)
N7 0.052(4) 0.023(3) 0.056(5) 0.004(3) -0.019(4) 0.002(3)
N8 0.044(4) 0.024(3) 0.055(4) 0.004(3) -0.023(3) 0.002(3)
N9 0.065(5) 0.027(3) 0.093(7) -0.008(4) -0.042(5) 0.006(3)
N10 0.076(6) 0.026(3) 0.081(7) 0.004(4) 0.015(5) -0.006(4)
N11 0.118(10) 0.052(6) 0.076(7) 0.009(5) 0.018(7) -0.029(6)
N12 0.050(5) 0.045(5) 0.097(8) 0.007(5) -0.035(5) 0.009(4)
Zn1 0.0740(9) 0.0372(6) 0.1100(12) -0.0192(7) -0.0548(8) 0.0116(6)
Zn2 0.0679(7) 0.0265(4) 0.0553(7) -0.0034(4) -0.0300(5) 0.0074(4)
Zn3 0.1430(16) 0.0266(6) 0.1161(14) -0.0049(7) 0.0652(13) -0.0173(7)

loop_
_atom_type_symbol
_atom_type_description
_atom_type_scat_dispersion_real
_atom_type_scat_dispersion_imag
_atom_type_scat_source
C C 0.0033 0.0016 'International Tables Vol C Tables 4.2.6.8 and 6.1.1.4'
H H 0.0000 0.0000 'International Tables Vol C Tables 4.2.6.8 and 6.1.1.4'
N N 0.0061 0.0033 'International Tables Vol C Tables 4.2.6.8 and 6.1.1.4'
O O 0.0106 0.0060 'International Tables Vol C Tables 4.2.6.8 and 6.1.1.4'
Zn Zn 0.2839 1.4301 'International Tables Vol C Tables 4.2.6.8 and 6.1.1.4'
I I -0.4742 1.8119 'International Tables Vol C Tables 4.2.6.8 and 6.1.1.4'

loop_
_geom_angle_atom_site_label_1
_geom_angle_atom_site_label_2
_geom_angle_atom_site_label_3
_geom_angle
_geom_angle_site_symmetry_1
_geom_angle_site_symmetry_3
N1 C1 C2 123.0(10) . .
C1 C2 C3 117.3(9) . .
C4 C3 C2 120.0(8) . .
C4 C3 C6 119.1(9) . .
C2 C3 C6 120.9(8) . .
C3 C4 C5 118.3(11) . .
N1 C5 C4 123.1(10) . .
N4 C6 N2 124.9(8) . .
N4 C6 C3 117.2(9) . .
N2 C6 C3 118.0(9) . .
N3 C7 N2 124.7(10) . .
N3 C7 C9 117.7(9) . .
N2 C7 C9 117.6(10) . .
N4 C8 N3 123.8(11) . .
N4 C8 C11 118.7(10) . .
N3 C8 C11 117.5(9) . .
C34 C9 C10 119.9(11) 8_566 .
C34 C9 C7 122.0(9) 8_566 .
C10 C9 C7 117.9(12) . .
C35 C10 C9 116.8(15) 8_566 .
C14 C11 C12 117.3(13) . .
C14 C11 C8 123.3(12) . .
C12 C11 C8 119.4(10) . .
C13 C12 C11 118.5(12) . .
N11 C13 C12 121.4(15) 6_576 .
C11 C14 C36 121.2(15) . 6_576
N5 C15 C16 123.7(9) . .
C15 C16 C17 118.7(8) . .
C18 C17 C16 117.1(8) . .
C18 C17 C20 120.9(8) . .
C16 C17 C20 121.9(7) . .
C17 C18 C19 119.7(9) . .
N5 C19 C18 124.0(9) . .
N8 C20 N6 124.2(7) . .
N8 C20 C17 117.8(7) . .
N6 C20 C17 117.9(7) . .
N8 C21 N7 124.4(8) . .
N8 C21 C23 116.2(7) . .
N7 C21 C23 119.4(7) . .
N7 C22 N6 124.8(7) . .
N7 C22 C28 118.7(8) . .
N6 C22 C28 116.4(8) . .
C24 C23 C27 118.6(8) . .
C24 C23 C21 120.6(8) . .
C27 C23 C21 120.8(8) . .
C23 C24 C25 118.5(9) . .
N9 C25 C24 123.4(9) . .
N9 C26 C27 122.3(9) . .
C26 C27 C23 119.2(9) . .
C29 C28 C32 118.0(8) . .
C29 C28 C22 121.8(9) . .
C32 C28 C22 120.0(8) . .
C30 C29 C28 120.1(11) . .
N10 C30 C29 121.5(10) . .
N10 C31 C32 124.4(11) . .
C31 C32 C28 118.3(10) . .
N12 C33 C34 119.2(13) . .
C9 C34 C33 121.6(10) 8_465 .
N12 C35 C10 122.7(13) . 8_465
N11 C36 C14 121.2(15) . 6_575
C2G C1G C11G 120(2) . .
C2G C1G C6G 116(2) . .
C11G C1G C6G 125(2) . .
C3G C2G C1G 123(4) . .
C2G C3G C4G 119(3) . .
C5G C4G C3G 115(3) . .
C4G C5G C6G 132(4) . .
C4G C5G C10G 100(3) . .
C6G C5G C10G 127(4) . .
C5G C6G C1G 115(3) . .
C5G C6G C7G 131(3) . .
C1G C6G C7G 114(2) . .
C17G C7G C8G 128(3) . .
C17G C7G C6G 121(2) . .
C8G C7G C6G 111(2) . .
C7G C8G C9G 110(3) . .
C8G C9G C10G 139(4) . .
C5G C10G C9G 101(3) . .
C1G C11G C12G 128(2) . .
C1G C11G C16G 117(2) . .
C12G C11G C16G 115(2) . .
C13G C12G C11G 126(4) . .
C12G C13G C14G 116(3) . .
C15G C14G C13G 116(3) . .
C14G C15G C16G 133(4) . .
C14G C15G C20G 101(3) . .
C16G C15G C20G 126(4) . .
C15G C16G C11G 114(3) . .
C15G C16G C17G 131(3) . .
C11G C16G C17G 114(2) . .
C7G C17G C18G 119(3) . .
C7G C17G C16G 129(2) . .
C18G C17G C16G 112(2) . .
C17G C18G C19G 110(4) . .
C18G C19G C20G 137(4) . .
C15G C20G C19G 103(3) . .
C5 N1 C1 118.1(8) . .
C5 N1 Zn2 118.1(7) . .
C1 N1 Zn2 122.9(7) . .
C6 N2 C7 114.6(10) . .
C7 N3 C8 116.2(9) . .
C8 N4 C6 115.8(9) . .
C19 N5 C15 116.6(8) . .
C19 N5 Zn2 122.6(6) . .
C15 N5 Zn2 120.6(6) . .
C22 N6 C20 115.7(7) . .
C22 N7 C21 114.9(7) . .
C20 N8 C21 115.6(7) . .
C25 N9 C26 117.9(8) . .
C25 N9 Zn1 122.0(7) . .
C26 N9 Zn1 119.7(7) . .
C31 N10 C30 117.6(9) . .
C31 N10 Zn3 119.6(8) . .
C30 N10 Zn3 122.7(7) . .
C36 N11 C13 120.3(14) . 6_575
C36 N11 Zn3 117.9(10) . .
C13 N11 Zn3 121.7(12) 6_575 .
C33 N12 C35 119.8(11) . .
C33 N12 Zn1 123.0(11) . .
C35 N12 Zn1 116.8(8) . .
N9 Zn1 N12 99.5(4) . .
N9 Zn1 I6 104.7(4) . .
N12 Zn1 I6 107.6(4) . .
N9 Zn1 I5 107.1(3) . .
N12 Zn1 I5 107.5(3) . .
I6 Zn1 I5 127.04(8) . .
N5 Zn2 N1 96.7(3) . .
N5 Zn2 I1 104.2(3) . .
N1 Zn2 I1 109.0(3) . .
N5 Zn2 I2 108.6(3) . .
N1 Zn2 I2 106.7(3) . .
I1 Zn2 I2 127.45(5) . .
N10 Zn3 N11 102.9(4) . .
N10 Zn3 I4 109.8(3) . .
N11 Zn3 I4 105.7(4) . .
N10 Zn3 I3 106.6(3) . .
N11 Zn3 I3 106.2(4) . .
I4 Zn3 I3 123.73(9) . .
C16S C11S C12S 111(3) . .
C11S C12S C13S 113(4) . .
C14S C13S C12S 111(4) . .
C15S C14S C13S 116(5) . .
C16S C15S C14S 113(4) . .
C15S C16S C11S 120(4) . .
C12T C11T C16T 112(3) . .
C11T C12T C13T 116(4) . .
C14T C13T C12T 112(4) . .
C15T C14T C13T 115(5) . .
C14T C15T C16T 113(4) . .
C15T C16T C11T 117(4) . .
C22N C21N C22N 119(5) 2_656 .
C23N C22N C21N 112(4) . .
C22N C23N C24N 132(4) . .
C22N C23N N2N 115(2) . .
C24N C23N N2N 111(3) . .
C23N C24N C23N 113(5) 2_656 .
O21N N2N O22N 122.9(2) . .
O21N N2N C23N 119.4(7) . .
O22N N2N C23N 117.7(7) . .
C12N C11N C16N 120.0 . .
C12N C11N N1N 119.8(8) . .
C16N C11N N1N 120.2(8) . .
C13N C12N C11N 120.0 . .
C12N C13N C14N 120.0 . .
C15N C14N C13N 120.0 . .
C14N C15N C16N 120.0 . .
C15N C16N C11N 120.0 . .
O11N N1N O12N 126(5) . .
O11N N1N C11N 117(3) . .
O12N N1N C11N 117(3) . .
C12O C11O C16O 120.8(19) . .
C12O C11O N1O 119.8(15) . .
C16O C11O N1O 119.3(15) . .
C11O C12O C13O 120(2) . .
C12O C13O C14O 119(2) . .
C15O C14O C13O 121(2) . .
C14O C15O C16O 119(2) . .
C11O C16O C15O 120(2) . .
O11O N1O O12O 126(6) . .
O11O N1O C11O 116(3) . .
O12O N1O C11O 117(4) . .

loop_
_geom_bond_atom_site_label_1
_geom_bond_atom_site_label_2
_geom_bond_distance
_geom_bond_site_symmetry_2
C1 N1 1.354(13) .
C1 C2 1.376(12) .
C2 C3 1.407(15) .
C3 C4 1.368(14) .
C3 C6 1.503(12) .
C4 C5 1.387(14) .
C5 N1 1.326(16) .
C6 N4 1.333(14) .
C6 N2 1.334(14) .
C7 N3 1.317(15) .
C7 N2 1.335(12) .
C7 C9 1.481(15) .
C8 N4 1.316(12) .
C8 N3 1.339(15) .
C8 C11 1.468(17) .
C9 C34 1.326(17) 8_566
C9 C10 1.406(16) .
C10 C35 1.39(2) 8_566
C11 C14 1.348(16) .
C11 C12 1.409(18) .
C12 C13 1.403(19) .
C13 N11 1.320(19) 6_576
C14 C36 1.39(2) 6_576
C15 N5 1.348(12) .
C15 C16 1.365(13) .
C16 C17 1.412(12) .
C17 C18 1.370(12) .
C17 C20 1.465(10) .
C18 C19 1.376(13) .
C19 N5 1.316(13) .
C20 N8 1.328(10) .
C20 N6 1.339(10) .
C21 N8 1.341(10) .
C21 N7 1.345(11) .
C21 C23 1.479(12) .
C22 N7 1.332(11) .
C22 N6 1.333(11) .
C22 C28 1.479(11) .
C23 C24 1.374(13) .
C23 C27 1.396(12) .
C24 C25 1.380(12) .
C25 N9 1.329(13) .
C26 N9 1.351(13) .
C26 C27 1.366(13) .
C28 C29 1.386(14) .
C28 C32 1.401(14) .
C29 C30 1.382(14) .
C30 N10 1.357(16) .
C31 N10 1.333(15) .
C31 C32 1.369(13) .
C33 N12 1.341(15) .
C33 C34 1.401(16) .
C34 C9 1.326(17) 8_465
C35 N12 1.35(2) .
C35 C10 1.39(2) 8_465
C36 N11 1.31(2) .
C36 C14 1.39(2) 6_575
C1G C2G 1.48(4) .
C1G C11G 1.49(4) .
C1G C6G 1.55(4) .
C2G C3G 1.24(3) .
C3G C4G 1.61(4) .
C4G C5G 1.25(4) .
C5G C6G 1.29(3) .
C5G C10G 1.45(4) .
C6G C7G 1.57(4) .
C7G C17G 1.29(4) .
C7G C8G 1.49(4) .
C8G C9G 1.51(4) .
C9G C10G 1.53(5) .
C11G C12G 1.49(4) .
C11G C16G 1.53(4) .
C12G C13G 1.22(3) .
C13G C14G 1.62(4) .
C14G C15G 1.26(4) .
C15G C16G 1.30(3) .
C15G C20G 1.44(4) .
C16G C17G 1.56(4) .
C17G C18G 1.48(4) .
C18G C19G 1.51(4) .
C19G C20G 1.53(5) .
I1 Zn2 2.5344(19) .
I2 Zn2 2.5412(17) .
I3 Zn3 2.563(3) .
I4 Zn3 2.531(3) .
I5 Zn1 2.535(2) .
I6 Zn1 2.512(3) .
N1 Zn2 2.075(8) .
N5 Zn2 2.072(7) .
N9 Zn1 2.069(8) .
N10 Zn3 2.065(8) .
N11 C13 1.320(18) 6_575
N11 Zn3 2.073(13) .
N12 Zn1 2.072(10) .
C11S C16S 1.50(2) .
C11S C12S 1.51(2) .
C12S C13S 1.51(2) .
C13S C14S 1.51(2) .
C14S C15S 1.50(2) .
C15S C16S 1.50(2) .
C11T C12T 1.50(2) .
C11T C16T 1.51(2) .
C12T C13T 1.51(2) .
C13T C14T 1.51(2) .
C14T C15T 1.51(2) .
C15T C16T 1.51(2) .
C21N C22N 1.49(4) 2_656
C21N C22N 1.49(4) .
C22N C23N 1.30(4) .
C23N C24N 1.31(4) .
C23N N2N 1.470(2) .
C24N C23N 1.31(4) 2_656
N2N O21N 1.189(10) .
N2N O22N 1.213(10) .
C11N C12N 1.3900 .
C11N C16N 1.3900 .
C11N N1N 1.468(16) .
C12N C13N 1.3900 .
C13N C14N 1.3900 .
C14N C15N 1.3900 .
C15N C16N 1.3900 .
N1N O11N 1.237(16) .
N1N O12N 1.237(16) .
C11O C12O 1.390(17) .
C11O C16O 1.393(17) .
C11O N1O 1.469(16) .
C12O C13O 1.400(18) .
C13O C14O 1.406(19) .
C14O C15O 1.389(19) .
C15O C16O 1.395(18) .
N1O O11O 1.234(16) .
N1O O12O 1.238(16) .

loop_
_geom_torsion_atom_site_label_1
_geom_torsion_atom_site_label_2
_geom_torsion_atom_site_label_3
_geom_torsion_atom_site_label_4
_geom_torsion
_geom_torsion_site_symmetry_1
_geom_torsion_site_symmetry_4
N1 C1 C2 C3 1.0(12) . .
C1 C2 C3 C4 2.8(12) . .
C1 C2 C3 C6 -177.8(7) . .
C2 C3 C4 C5 -3.8(14) . .
C6 C3 C4 C5 176.8(9) . .
C3 C4 C5 N1 1.2(16) . .
C4 C3 C6 N4 1.0(12) . .
C2 C3 C6 N4 -178.5(8) . .
C4 C3 C6 N2 -179.0(8) . .
C2 C3 C6 N2 1.6(11) . .
N3 C7 C9 C34 -165.7(9) . 8_566
N2 C7 C9 C34 14.2(13) . 8_566
N3 C7 C9 C10 19.1(14) . .
N2 C7 C9 C10 -161.1(11) . .
C34 C9 C10 C35 -1(2) 8_566 8_566
C7 C9 C10 C35 174.6(14) . 8_566
N4 C8 C11 C14 160.3(12) . .
N3 C8 C11 C14 -18.7(16) . .
N4 C8 C11 C12 -21.3(14) . .
N3 C8 C11 C12 159.8(10) . .
C14 C11 C12 C13 1.2(18) . .
C8 C11 C12 C13 -177.3(11) . .
C11 C12 C13 N11 -2.3(19) . 6_576
C12 C11 C14 C36 1(2) . 6_576
C8 C11 C14 C36 179.2(13) . 6_576
N5 C15 C16 C17 -2(2) . .
C15 C16 C17 C18 -1.5(18) . .
C15 C16 C17 C20 179.0(11) . .
C16 C17 C18 C19 2(2) . .
C20 C17 C18 C19 -178.9(12) . .
C17 C18 C19 N5 1(2) . .
C18 C17 C20 N8 179.0(11) . .
C16 C17 C20 N8 -1.6(16) . .
C18 C17 C20 N6 -4.0(16) . .
C16 C17 C20 N6 175.4(10) . .
N8 C21 C23 C24 1.6(18) . .
N7 C21 C23 C24 -178.3(12) . .
N8 C21 C23 C27 -177.4(12) . .
N7 C21 C23 C27 2.6(18) . .
C27 C23 C24 C25 1(2) . .
C21 C23 C24 C25 -177.7(13) . .
C23 C24 C25 N9 -1(2) . .
N9 C26 C27 C23 1(2) . .
C24 C23 C27 C26 -1(2) . .
C21 C23 C27 C26 177.6(13) . .
N7 C22 C28 C29 4.5(17) . .
N6 C22 C28 C29 -173.9(11) . .
N7 C22 C28 C32 178.5(10) . .
N6 C22 C28 C32 0.1(15) . .
C32 C28 C29 C30 3(2) . .
C22 C28 C29 C30 177.0(13) . .
C28 C29 C30 N10 -5(2) . .
N10 C31 C32 C28 1(2) . .
C29 C28 C32 C31 -1.3(18) . .
C22 C28 C32 C31 -175.6(11) . .
N12 C33 C34 C9 -2.3(15) . 8_465
C11G C1G C2G C3G 178.4(13) . .
C6G C1G C2G C3G 0.3(12) . .
C1G C2G C3G C4G -2.5(14) . .
C2G C3G C4G C5G 5(3) . .
C3G C4G C5G C6G -7(5) . .
C3G C4G C5G C10G 174(2) . .
C4G C5G C6G C1G 4(5) . .
C10G C5G C6G C1G -176(2) . .
C4G C5G C6G C7G -176(3) . .
C10G C5G C6G C7G 4(5) . .
C2G C1G C6G C5G -1(3) . .
C11G C1G C6G C5G -179(2) . .
C2G C1G C6G C7G 179.6(15) . .
C11G C1G C6G C7G 2(3) . .
C5G C6G C7G C17G 178(3) . .
C1G C6G C7G C17G -2(4) . .
C5G C6G C7G C8G 1(4) . .
C1G C6G C7G C8G -179(2) . .
C17G C7G C8G C9G 178(3) . .
C6G C7G C8G C9G -6(4) . .
C7G C8G C9G C10G 9(6) . .
C4G C5G C10G C9G 177(3) . .
C6G C5G C10G C9G -2(4) . .
C8G C9G C10G C5G -4(6) . .
C2G C1G C11G C12G 5(3) . .
C6G C1G C11G C12G -178(2) . .
C2G C1G C11G C16G 176.8(15) . .
C6G C1G C11G C16G -5(3) . .
C1G C11G C12G C13G 178(3) . .
C16G C11G C12G C13G 6(5) . .
C11G C12G C13G C14G -2(5) . .
C12G C13G C14G C15G 1(5) . .
C13G C14G C15G C16G -4(6) . .
C13G C14G C15G C20G -175(3) . .
C14G C15G C16G C11G 8(5) . .
C20G C15G C16G C11G 177(3) . .
C14G C15G C16G C17G 176(4) . .
C20G C15G C16G C17G -15(5) . .
C1G C11G C16G C15G 179(2) . .
C12G C11G C16G C15G -8(3) . .
C1G C11G C16G C17G 8(3) . .
C12G C11G C16G C17G -178(2) . .
C8G C7G C17G C18G -6(5) . .
C6G C7G C17G C18G 178(3) . .
C8G C7G C17G C16G -177(3) . .
C6G C7G C17G C16G 7(5) . .
C15G C16G C17G C7G -179(3) . .
C11G C16G C17G C7G -10(4) . .
C15G C16G C17G C18G 10(4) . .
C11G C16G C17G C18G 179(2) . .
C7G C17G C18G C19G -178(3) . .
C16G C17G C18G C19G -6(4) . .
C17G C18G C19G C20G 11(6) . .
C14G C15G C20G C19G -175(3) . .
C16G C15G C20G C19G 13(5) . .
C18G C19G C20G C15G -13(6) . .
C4 C5 N1 C1 2.5(15) . .
C4 C5 N1 Zn2 -167.1(8) . .
C2 C1 N1 C5 -3.6(12) . .
C2 C1 N1 Zn2 165.5(6) . .
N4 C6 N2 C7 3.2(12) . .
C3 C6 N2 C7 -176.8(7) . .
N3 C7 N2 C6 -1.2(12) . .
C9 C7 N2 C6 178.9(7) . .
N2 C7 N3 C8 -1.3(13) . .
C9 C7 N3 C8 178.6(8) . .
N4 C8 N3 C7 2.2(13) . .
C11 C8 N3 C7 -178.9(8) . .
N3 C8 N4 C6 -0.5(13) . .
C11 C8 N4 C6 -179.3(8) . .
N2 C6 N4 C8 -2.4(13) . .
C3 C6 N4 C8 177.6(7) . .
C18 C19 N5 C15 -5(2) . .
C18 C19 N5 Zn2 171.0(12) . .
C16 C15 N5 C19 5(2) . .
C16 C15 N5 Zn2 -171.0(10) . .
N7 C22 N6 C20 -4.1(15) . .
C28 C22 N6 C20 174.2(9) . .
N8 C20 N6 C22 1.0(15) . .
C17 C20 N6 C22 -175.8(9) . .
N6 C22 N7 C21 1.9(16) . .
C28 C22 N7 C21 -176.4(9) . .
N8 C21 N7 C22 3.8(16) . .
C23 C21 N7 C22 -176.3(10) . .
N6 C20 N8 C21 3.9(16) . .
C17 C20 N8 C21 -179.2(9) . .
N7 C21 N8 C20 -6.5(16) . .
C23 C21 N8 C20 173.6(10) . .
C24 C25 N9 C26 0(2) . .
C24 C25 N9 Zn1 173.1(12) . .
C27 C26 N9 C25 0(2) . .
C27 C26 N9 Zn1 -173.4(12) . .
C32 C31 N10 C30 -3(2) . .
C32 C31 N10 Zn3 -179.8(11) . .
C29 C30 N10 C31 5(2) . .
C29 C30 N10 Zn3 -178.8(12) . .
C14 C36 N11 C13 -1(2) 6_575 6_575
C14 C36 N11 Zn3 -176.5(13) 6_575 .
C34 C33 N12 C35 1.1(17) . .
C34 C33 N12 Zn1 -171.8(7) . .
C10 C35 N12 C33 1(2) 8_465 .
C10 C35 N12 Zn1 174.4(14) 8_465 .
C25 N9 Zn1 N12 133.5(12) . .
C26 N9 Zn1 N12 -53.6(12) . .
C25 N9 Zn1 I6 -115.3(12) . .
C26 N9 Zn1 I6 57.6(11) . .
C25 N9 Zn1 I5 21.7(13) . .
C26 N9 Zn1 I5 -165.4(10) . .
C33 N12 Zn1 N9 105.1(9) . .
C35 N12 Zn1 N9 -68.0(12) . .
C33 N12 Zn1 I6 -3.8(9) . .
C35 N12 Zn1 I6 -176.8(11) . .
C33 N12 Zn1 I5 -143.5(8) . .
C35 N12 Zn1 I5 43.4(12) . .
C19 N5 Zn2 N1 37.2(12) . .
C15 N5 Zn2 N1 -147.4(10) . .
C19 N5 Zn2 I1 -74.3(11) . .
C15 N5 Zn2 I1 101.0(10) . .
C19 N5 Zn2 I2 147.4(11) . .
C15 N5 Zn2 I2 -37.3(10) . .
C5 N1 Zn2 N5 81.2(8) . .
C1 N1 Zn2 N5 -87.9(7) . .
C5 N1 Zn2 I1 -171.2(7) . .
C1 N1 Zn2 I1 19.7(7) . .
C5 N1 Zn2 I2 -30.5(7) . .
C1 N1 Zn2 I2 160.4(6) . .
C31 N10 Zn3 N11 90.8(11) . .
C30 N10 Zn3 N11 -85.9(12) . .
C31 N10 Zn3 I4 -157.1(9) . .
C30 N10 Zn3 I4 26.3(11) . .
C31 N10 Zn3 I3 -20.7(11) . .
C30 N10 Zn3 I3 162.6(10) . .
C36 N11 Zn3 N10 -61.6(13) . .
C13 N11 Zn3 N10 122.6(11) 6_575 .
C36 N11 Zn3 I4 -176.8(11) . .
C13 N11 Zn3 I4 7.4(11) 6_575 .
C36 N11 Zn3 I3 50.2(12) . .
C13 N11 Zn3 I3 -125.6(11) 6_575 .
C16S C11S C12S C13S -51(6) . .
C11S C12S C13S C14S 55(7) . .
C12S C13S C14S C15S -50(8) . .
C13S C14S C15S C16S 39(8) . .
C14S C15S C16S C11S -37(7) . .
C12S C11S C16S C15S 42(7) . .
C16T C11T C12T C13T -47(6) . .
C11T C12T C13T C14T 50(6) . .
C12T C13T C14T C15T -49(7) . .
C13T C14T C15T C16T 46(8) . .
C14T C15T C16T C11T -43(8) . .
C12T C11T C16T C15T 43(7) . .
C22N C21N C22N C23N 1(2) 2_656 .
C21N C22N C23N C24N -3(5) . .
C21N C22N C23N N2N -164(2) . .
C22N C23N C24N C23N 2(3) . 2_656
N2N C23N C24N C23N 163(3) . 2_656
C22N C23N N2N O21N -20(5) . .
C24N C23N N2N O21N 175(4) . .
C22N C23N N2N O22N 161(5) . .
C24N C23N N2N O22N -3(5) . .
C16N C11N C12N C13N 0.0 . .
N1N C11N C12N C13N 179(3) . .
C11N C12N C13N C14N 0.0 . .
C12N C13N C14N C15N 0.0 . .
C13N C14N C15N C16N 0.0 . .
C14N C15N C16N C11N 0.0 . .
C12N C11N C16N C15N 0.0 . .
N1N C11N C16N C15N -179(3) . .
C12N C11N N1N O11N 1(6) . .
C16N C11N N1N O11N -180(4) . .
C12N C11N N1N O12N -176(4) . .
C16N C11N N1N O12N 3(6) . .
C16O C11O C12O C13O -1(3) . .
N1O C11O C12O C13O -179(3) . .
C11O C12O C13O C14O 2(2) . .
C12O C13O C14O C15O -9(5) . .
C13O C14O C15O C16O 13(7) . .
C12O C11O C16O C15O 5(6) . .
N1O C11O C16O C15O -177(4) . .
C14O C15O C16O C11O -11(7) . .
C12O C11O N1O O11O -5(6) . .
C16O C11O N1O O11O 177(5) . .
C12O C11O N1O O12O -176(4) . .
C16O C11O N1O O12O 6(7) . .
